data_2231135
loop_
_publ_author_name
'Wardell, Solange M. S. V.'
'Tiekink, Edward R. T.'
'de Souza, Marcus V. N.'
'Pinheiro, Alessandra C.'
'Wardell, James L.'

_publ_section_title
;
 Benzyl
 <i>N</i>-(1-{<i>N</i>'-[(<i>E</i>)-2,3-dihydroxybenzylidene]hydrazinecarbonyl}-2-hydroxyethyl)carbamate
 dihydrate
;
_journal_coeditor_code HB6326
_journal_issue 8
_journal_name_full 'Acta Crystallographica Section E'
_journal_page_first o2155
_journal_page_last o2156
_journal_paper_doi 10.1107/S1600536811029370
_journal_volume 67
_journal_year 2011
_chemical_formula_iupac 'C18 H19 N3 O6, 2H2 O'
_chemical_formula_moiety 'C18 H19 N3 O6, 2(H2 O)'
_chemical_formula_sum 'C18 H23 N3 O8'
_chemical_formula_weight 409.39
_chemical_name_systematic
;
Benzyl <i>N</i>-(1-{<i>N</i>'-[(<i>E</i>)-2,3-
dihydroxybenzylidene]hydrazinecarbonyl}-2-hydroxyethyl)carbamate dihydrate
;
_space_group_IT_number 19
_symmetry_cell_setting orthorhombic
_symmetry_space_group_name_Hall 'P 2ac 2ab'
_symmetry_space_group_name_H-M 'P 21 21 21'
_atom_sites_solution_hydrogens geom
_atom_sites_solution_primary direct
_atom_sites_solution_secondary difmap
_audit_creation_method SHELXL-97
_cell_angle_alpha 90.00
_cell_angle_beta 90.00
_cell_angle_gamma 90.00
_cell_formula_units_Z 4
_cell_length_a 4.7570(2)
_cell_length_b 13.1011(4)
_cell_length_c 30.5511(9)
_cell_measurement_reflns_used 9601
_cell_measurement_temperature 120(2)
_cell_measurement_theta_max 27.5
_cell_measurement_theta_min 2.9
_cell_volume 1904.00(11)
_computing_cell_refinement 'DENZO (Otwinowski & Minor, 1997) and COLLECT (Hooft, 1998)'
_computing_data_collection 'COLLECT (Hooft, 1998)'
_computing_data_reduction 'DENZO (Otwinowski & Minor, 1997) and COLLECT (Hooft, 1998)'
_computing_molecular_graphics 'ORTEP-3 (Farrugia, 1997) and DIAMOND (Brandenburg, 2006)'
_computing_publication_material 'publCIF (Westrip, 2010)'
_computing_structure_refinement 'SHELXL97 (Sheldrick, 2008)'
_computing_structure_solution 'SHELXS97 (Sheldrick, 2008)'
_diffrn_ambient_temperature 120(2)
_diffrn_detector_area_resol_mean 9.091
_diffrn_measured_fraction_theta_full 0.998
_diffrn_measured_fraction_theta_max 0.998
_diffrn_measurement_device_type 'Bruker--Nonius Roper CCD camera on \k-goniostat'
_diffrn_measurement_method '\f  and \w'
_diffrn_radiation_monochromator graphite
_diffrn_radiation_source 'Bruker--Nonius FR591 rotating anode'
_diffrn_radiation_type MoK\a
_diffrn_radiation_wavelength 0.71073
_diffrn_reflns_av_R_equivalents 0.0737
_diffrn_reflns_av_sigmaI/netI 0.0700
_diffrn_reflns_limit_h_max 5
_diffrn_reflns_limit_h_min -6
_diffrn_reflns_limit_k_max 16
_diffrn_reflns_limit_k_min -17
_diffrn_reflns_limit_l_max 39
_diffrn_reflns_limit_l_min -37
_diffrn_reflns_number 12958
_diffrn_reflns_theta_full 27.49
_diffrn_reflns_theta_max 27.49
_diffrn_reflns_theta_min 3.09
_diffrn_standards_decay_% 0
_diffrn_standards_number 0
_exptl_absorpt_coefficient_mu 0.113
_exptl_absorpt_correction_T_max 1.000
_exptl_absorpt_correction_T_min 0.887
_exptl_absorpt_correction_type multi-scan
_exptl_absorpt_process_details '(SADABS; Sheldrick, 2007)'
_exptl_crystal_colour pale-brown
_exptl_crystal_density_diffrn 1.428
_exptl_crystal_density_method 'not measured'
_exptl_crystal_description block
_exptl_crystal_F_000 864
_exptl_crystal_size_max 0.18
_exptl_crystal_size_mid 0.12
_exptl_crystal_size_min 0.10
_refine_diff_density_max 0.225
_refine_diff_density_min -0.256
_refine_ls_extinction_method none
_refine_ls_goodness_of_fit_ref 1.108
_refine_ls_hydrogen_treatment mixed
_refine_ls_matrix_type full
_refine_ls_number_parameters 289
_refine_ls_number_reflns 2560
_refine_ls_number_restraints 9
_refine_ls_restrained_S_all 1.107
_refine_ls_R_factor_all 0.0741
_refine_ls_R_factor_gt 0.0500
_refine_ls_shift/su_max 0.000
_refine_ls_shift/su_mean 0.000
_refine_ls_structure_factor_coef Fsqd
_refine_ls_weighting_details 'calc w=1/[\s^2^(Fo^2^)+(0.0340P)^2^+0.4778P] where P=(Fo^2^+2Fc^2^)/3'
_refine_ls_weighting_scheme calc
_refine_ls_wR_factor_gt 0.1010
_refine_ls_wR_factor_ref 0.1136
_reflns_number_gt 1984
_reflns_number_total 2560
_reflns_threshold_expression I>2\s(I)
_cod_data_source_file hb6326.cif
_cod_data_source_block I
_cod_database_code 2231135
_cod_database_fobs_code 2231135

loop_
_symmetry_equiv_pos_as_xyz
'x, y, z'
'-x+1/2, -y, z+1/2'
'x+1/2, -y+1/2, -z'
'-x, y+1/2, -z+1/2'

loop_
_atom_site_type_symbol
_atom_site_label
_atom_site_fract_x
_atom_site_fract_y
_atom_site_fract_z
_atom_site_U_iso_or_equiv
_atom_site_adp_type
_atom_site_calc_flag
_atom_site_refinement_flags
_atom_site_occupancy
_atom_site_symmetry_multiplicity
O O1 0.5296(5) 0.14889(15) 0.34576(7) 0.0256(5) Uani d D 1 1
H H1O 0.435(7) 0.2000(19) 0.3378(10) 0.038 Uiso d D 1 1
O O2 0.8776(5) 0.00115(16) 0.38088(8) 0.0289(6) Uani d D 1 1
H H2O 0.719(4) -0.022(3) 0.3735(12) 0.043 Uiso d D 1 1
O O3 0.0260(5) 0.33623(15) 0.27559(7) 0.0288(6) Uani d . 1 1
O O4 0.3510(5) 0.54140(18) 0.23084(7) 0.0293(6) Uani d . 1 1
H H4O 0.391(10) 0.571(3) 0.2077(11) 0.044 Uiso d . 1 1
O O5 -0.3437(5) 0.58789(16) 0.34957(7) 0.0246(5) Uani d . 1 1
O O6 -0.0248(5) 0.71487(15) 0.35850(6) 0.0249(6) Uani d . 1 1
N N1 0.4021(7) 0.34210(18) 0.34263(8) 0.0222(6) Uani d . 1 1
N N2 0.2671(6) 0.42717(19) 0.32640(8) 0.0225(6) Uani d D 1 1
H H2N 0.337(7) 0.4863(14) 0.3341(10) 0.027 Uiso d D 1 1
N N3 0.0278(6) 0.60659(19) 0.30326(8) 0.0218(6) Uani d . 1 1
H H3N 0.172(9) 0.642(2) 0.2984(10) 0.026 Uiso d . 1 1
C C1 0.7354(7) 0.2756(2) 0.39369(9) 0.0208(7) Uani d . 1 1
C C2 0.7133(7) 0.1748(2) 0.37819(10) 0.0204(7) Uani d . 1 1
C C3 0.8820(8) 0.0997(2) 0.39619(10) 0.0230(7) Uani d . 1 1
C C4 1.0684(8) 0.1236(2) 0.42946(10) 0.0264(8) Uani d . 1 1
H H4 1.1846 0.0716 0.4414 0.032 Uiso calc R 1 1
C C5 1.0887(9) 0.2223(2) 0.44573(10) 0.0283(8) Uani d . 1 1
H H5 1.2161 0.2376 0.4688 0.034 Uiso calc R 1 1
C C6 0.9210(8) 0.2979(2) 0.42797(9) 0.0257(8) Uani d . 1 1
H H6 0.9318 0.3655 0.4391 0.031 Uiso calc R 1 1
C C7 0.5738(8) 0.3584(2) 0.37454(9) 0.0228(7) Uani d . 1 1
H H7 0.5949 0.4257 0.3857 0.027 Uiso calc R 1 1
C C8 0.0844(8) 0.4187(2) 0.29279(9) 0.0213(7) Uani d . 1 1
C C9 -0.0437(8) 0.5184(2) 0.27644(9) 0.0213(7) Uani d . 1 1
H H9 -0.2529 0.5109 0.2763 0.026 Uiso calc R 1 1
C C10 0.0533(8) 0.5356(3) 0.22979(10) 0.0253(8) Uani d . 1 1
H H10A -0.0080 0.4785 0.2109 0.030 Uiso calc R 1 1
H H10B -0.0269 0.5998 0.2181 0.030 Uiso calc R 1 1
C C11 -0.1316(8) 0.6322(2) 0.33806(10) 0.0213(7) Uani d . 1 1
C C12 -0.1522(9) 0.7377(2) 0.40029(9) 0.0267(8) Uani d . 1 1
H H12A -0.3592 0.7348 0.3973 0.032 Uiso calc R 1 1
H H12B -0.1009 0.8081 0.4090 0.032 Uiso calc R 1 1
C C13 -0.0615(8) 0.6646(2) 0.43599(10) 0.0240(7) Uani d . 1 1
C C14 0.1605(8) 0.5972(2) 0.43100(10) 0.0286(8) Uani d . 1 1
H H14 0.2612 0.5948 0.4042 0.034 Uiso calc R 1 1
C C15 0.2360(8) 0.5330(3) 0.46517(10) 0.0305(8) Uani d . 1 1
H H15 0.3859 0.4859 0.4613 0.037 Uiso calc R 1 1
C C16 0.0959(9) 0.5366(3) 0.50491(10) 0.0299(8) Uani d . 1 1
H H16 0.1499 0.4931 0.5283 0.036 Uiso calc R 1 1
C C17 -0.1231(9) 0.6044(3) 0.50978(11) 0.0342(9) Uani d . 1 1
H H17 -0.2201 0.6079 0.5369 0.041 Uiso calc R 1 1
C C18 -0.2039(8) 0.6676(3) 0.47569(10) 0.0295(8) Uani d . 1 1
H H18 -0.3573 0.7132 0.4795 0.035 Uiso calc R 1 1
O O1W 0.4103(6) 0.91059(18) 0.35680(8) 0.0343(6) Uani d D 1 1
H H1W 0.248(4) 0.936(3) 0.3598(11) 0.051 Uiso d D 1 1
H H2W 0.416(8) 0.876(2) 0.3336(7) 0.051 Uiso d D 1 1
O O2W 0.5751(6) 0.28389(19) 0.22018(7) 0.0310(6) Uani d D 1 1
H H3W 0.420(4) 0.282(3) 0.2339(10) 0.047 Uiso d D 1 1
H H4W 0.695(6) 0.303(3) 0.2392(9) 0.047 Uiso d D 1 1

loop_
_atom_site_aniso_label
_atom_site_aniso_U_11
_atom_site_aniso_U_22
_atom_site_aniso_U_33
_atom_site_aniso_U_12
_atom_site_aniso_U_13
_atom_site_aniso_U_23
O1 0.0249(15) 0.0216(11) 0.0302(12) 0.0024(10) -0.0065(11) -0.0023(10)
O2 0.0241(14) 0.0196(12) 0.0430(13) -0.0005(12) -0.0046(12) 0.0010(10)
O3 0.0296(15) 0.0218(11) 0.0350(12) -0.0035(12) -0.0039(12) -0.0053(10)
O4 0.0240(14) 0.0372(14) 0.0268(12) -0.0026(12) 0.0030(12) 0.0055(11)
O5 0.0228(14) 0.0230(11) 0.0280(11) -0.0033(11) 0.0013(11) -0.0011(10)
O6 0.0295(15) 0.0199(11) 0.0254(11) -0.0061(11) 0.0002(11) -0.0010(9)
N1 0.0241(16) 0.0187(13) 0.0237(13) 0.0026(13) -0.0005(13) 0.0024(11)
N2 0.0248(17) 0.0155(13) 0.0273(13) 0.0008(13) -0.0066(13) 0.0003(11)
N3 0.0163(16) 0.0215(14) 0.0276(14) -0.0010(13) -0.0002(13) 0.0001(11)
C1 0.0201(18) 0.0213(16) 0.0210(14) -0.0004(15) 0.0020(15) 0.0014(13)
C2 0.0199(18) 0.0199(16) 0.0214(15) -0.0011(15) 0.0019(15) -0.0001(13)
C3 0.0212(19) 0.0184(15) 0.0293(16) 0.0006(15) 0.0038(15) 0.0021(13)
C4 0.0189(19) 0.0291(17) 0.0314(17) 0.0024(16) -0.0020(16) 0.0060(14)
C5 0.027(2) 0.0305(17) 0.0274(16) -0.0039(18) -0.0052(16) 0.0053(14)
C6 0.026(2) 0.0254(16) 0.0255(15) -0.0048(17) 0.0005(16) 0.0014(14)
C7 0.0238(19) 0.0212(16) 0.0235(15) 0.0002(15) 0.0015(16) 0.0008(13)
C8 0.0195(18) 0.0248(16) 0.0195(14) -0.0026(16) 0.0002(14) -0.0012(13)
C9 0.0191(18) 0.0201(14) 0.0248(15) 0.0008(15) 0.0003(15) -0.0009(12)
C10 0.023(2) 0.0295(17) 0.0232(15) -0.0018(16) -0.0027(16) 0.0013(14)
C11 0.024(2) 0.0158(14) 0.0240(16) -0.0003(15) -0.0037(15) 0.0018(12)
C12 0.034(2) 0.0211(16) 0.0247(15) -0.0012(16) 0.0032(16) -0.0017(13)
C13 0.0264(19) 0.0186(15) 0.0269(16) -0.0055(16) -0.0033(15) -0.0019(13)
C14 0.026(2) 0.0315(18) 0.0279(17) -0.0005(17) -0.0006(16) -0.0013(15)
C15 0.026(2) 0.0289(18) 0.0366(19) 0.0015(17) -0.0031(17) 0.0013(16)
C16 0.030(2) 0.0300(18) 0.0299(17) -0.0053(18) -0.0082(18) 0.0059(15)
C17 0.042(2) 0.0332(19) 0.0276(17) -0.003(2) 0.0038(18) -0.0001(15)
C18 0.029(2) 0.0257(17) 0.0337(18) 0.0031(17) 0.0026(17) -0.0021(15)
O1W 0.0290(15) 0.0288(13) 0.0451(14) 0.0034(13) -0.0043(13) -0.0095(11)
O2W 0.0283(15) 0.0302(12) 0.0346(13) 0.0016(14) -0.0016(12) -0.0039(11)

loop_
_atom_type_symbol
_atom_type_description
_atom_type_scat_dispersion_real
_atom_type_scat_dispersion_imag
_atom_type_scat_source
C C 0.0033 0.0016 'International Tables Vol C Tables 4.2.6.8 and 6.1.1.4'
H H 0.0000 0.0000 'International Tables Vol C Tables 4.2.6.8 and 6.1.1.4'
N N 0.0061 0.0033 'International Tables Vol C Tables 4.2.6.8 and 6.1.1.4'
O O 0.0106 0.0060 'International Tables Vol C Tables 4.2.6.8 and 6.1.1.4'

loop_
_geom_angle_atom_site_label_1
_geom_angle_atom_site_label_2
_geom_angle_atom_site_label_3
_geom_angle
C2 O1 H1O 111(3)
C3 O2 H2O 116(3)
C10 O4 H4O 104(3)
C11 O6 C12 114.7(3)
C7 N1 N2 115.6(2)
C8 N2 N1 120.5(2)
C8 N2 H2N 121(2)
N1 N2 H2N 116(2)
C11 N3 C9 120.6(3)
C11 N3 H3N 118(2)
C9 N3 H3N 122(2)
C6 C1 C2 119.6(3)
C6 C1 C7 118.6(3)
C2 C1 C7 121.8(3)
O1 C2 C3 118.9(3)
O1 C2 C1 121.7(3)
C3 C2 C1 119.4(3)
O2 C3 C4 118.2(3)
O2 C3 C2 121.6(3)
C4 C3 C2 120.2(3)
C3 C4 C5 121.2(3)
C3 C4 H4 119.4
C5 C4 H4 119.4
C6 C5 C4 119.1(3)
C6 C5 H5 120.4
C4 C5 H5 120.4
C5 C6 C1 120.5(3)
C5 C6 H6 119.7
C1 C6 H6 119.7
N1 C7 C1 121.0(3)
N1 C7 H7 119.5
C1 C7 H7 119.5
O3 C8 N2 122.8(3)
O3 C8 C9 121.4(3)
N2 C8 C9 115.8(3)
N3 C9 C10 109.9(3)
N3 C9 C8 113.7(2)
C10 C9 C8 108.3(3)
N3 C9 H9 108.3
C10 C9 H9 108.3
C8 C9 H9 108.3
O4 C10 C9 106.9(3)
O4 C10 H10A 110.3
C9 C10 H10A 110.3
O4 C10 H10B 110.3
C9 C10 H10B 110.3
H10A C10 H10B 108.6
O5 C11 N3 125.2(3)
O5 C11 O6 124.2(3)
N3 C11 O6 110.7(3)
O6 C12 C13 112.7(3)
O6 C12 H12A 109.1
C13 C12 H12A 109.1
O6 C12 H12B 109.1
C13 C12 H12B 109.1
H12A C12 H12B 107.8
C14 C13 C18 119.1(3)
C14 C13 C12 122.8(3)
C18 C13 C12 118.1(3)
C13 C14 C15 120.1(3)
C13 C14 H14 120.0
C15 C14 H14 120.0
C16 C15 C14 120.9(3)
C16 C15 H15 119.5
C14 C15 H15 119.5
C17 C16 C15 118.7(3)
C17 C16 H16 120.6
C15 C16 H16 120.6
C16 C17 C18 121.0(3)
C16 C17 H17 119.5
C18 C17 H17 119.5
C17 C18 C13 120.3(3)
C17 C18 H18 119.9
C13 C18 H18 119.9
H1W O1W H2W 109(2)
H3W O2W H4W 105(2)

loop_
_geom_bond_atom_site_label_1
_geom_bond_atom_site_label_2
_geom_bond_distance
O1 C2 1.364(4)
O1 H1O 0.842(10)
O2 C3 1.374(4)
O2 H2O 0.843(10)
O3 C8 1.233(3)
O4 C10 1.418(4)
O4 H4O 0.83(4)
O5 C11 1.216(4)
O6 C11 1.350(4)
O6 C12 1.445(3)
N1 C7 1.290(4)
N1 N2 1.379(3)
N2 C8 1.350(4)
N2 H2N 0.875(10)
N3 C11 1.349(4)
N3 C9 1.456(4)
N3 H3N 0.84(4)
C1 C6 1.401(4)
C1 C2 1.407(4)
C1 C7 1.453(4)
C2 C3 1.383(4)
C3 C4 1.385(5)
C4 C5 1.388(4)
C4 H4 0.9500
C5 C6 1.383(5)
C5 H5 0.9500
C6 H6 0.9500
C7 H7 0.9500
C8 C9 1.526(4)
C9 C10 1.515(4)
C9 H9 1.0000
C10 H10A 0.9900
C10 H10B 0.9900
C12 C13 1.515(4)
C12 H12A 0.9900
C12 H12B 0.9900
C13 C14 1.385(5)
C13 C18 1.390(4)
C14 C15 1.388(4)
C14 H14 0.9500
C15 C16 1.386(5)
C15 H15 0.9500
C16 C17 1.378(5)
C16 H16 0.9500
C17 C18 1.385(5)
C17 H17 0.9500
C18 H18 0.9500
O1W H1W 0.851(10)
O1W H2W 0.845(10)
O2W H3W 0.848(10)
O2W H4W 0.852(10)

loop_
_geom_hbond_atom_site_label_D
_geom_hbond_atom_site_label_H
_geom_hbond_atom_site_label_A
_geom_hbond_site_symmetry_A
_geom_hbond_distance_DH
_geom_hbond_distance_HA
_geom_hbond_distance_DA
_geom_hbond_angle_DHA
O1 H1o N1 . 0.84(2) 1.88(2) 2.604(3) 143(3)
O2 H2o O1w 1_545 0.84(2) 1.79(2) 2.625(3) 170(3)
O4 H4o O1 4_655 0.82(3) 1.97(3) 2.791(3) 176(3)
O1w H1w O2 1_465 0.85(2) 2.05(2) 2.894(3) 169(3)
O1w H2w O2w 4_655 0.84(2) 2.04(2) 2.879(3) 176(2)
O2w H3w O3 . 0.85(2) 2.38(2) 3.188(3) 160(3)
O2w H4w O3 1_655 0.86(3) 1.97(2) 2.818(3) 168(3)
N2 H2n O5 1_655 0.874(19) 2.08(2) 2.892(3) 154(2)
N2 H2n N3 . 0.874(19) 2.34(2) 2.705(3) 106(2)
N3 H3n O2w 4_655 0.85(3) 2.28(3) 3.078(3) 157(3)
C18 H18 Cg1 3_466 0.95 2.94 3.700(3) 138

loop_
_geom_torsion_atom_site_label_1
_geom_torsion_atom_site_label_2
_geom_torsion_atom_site_label_3
_geom_torsion_atom_site_label_4
_geom_torsion
C7 N1 N2 C8 179.6(3)
C6 C1 C2 O1 178.0(3)
C7 C1 C2 O1 -3.1(5)
C6 C1 C2 C3 -2.0(5)
C7 C1 C2 C3 176.9(3)
O1 C2 C3 O2 3.0(5)
C1 C2 C3 O2 -177.0(3)
O1 C2 C3 C4 -179.4(3)
C1 C2 C3 C4 0.7(5)
O2 C3 C4 C5 178.4(3)
C2 C3 C4 C5 0.7(5)
C3 C4 C5 C6 -0.6(6)
C4 C5 C6 C1 -0.7(5)
C2 C1 C6 C5 2.0(5)
C7 C1 C6 C5 -176.9(3)
N2 N1 C7 C1 -178.2(3)
C6 C1 C7 N1 179.3(3)
C2 C1 C7 N1 0.4(5)
N1 N2 C8 O3 1.2(5)
N1 N2 C8 C9 -177.7(3)
C11 N3 C9 C10 150.3(3)
C11 N3 C9 C8 -88.2(4)
O3 C8 C9 N3 174.4(3)
N2 C8 C9 N3 -6.7(4)
O3 C8 C9 C10 -63.2(4)
N2 C8 C9 C10 115.7(3)
N3 C9 C10 O4 64.5(3)
C8 C9 C10 O4 -60.2(3)
C9 N3 C11 O5 -1.4(5)
C9 N3 C11 O6 179.0(3)
C12 O6 C11 O5 10.5(4)
C12 O6 C11 N3 -169.9(3)
C11 O6 C12 C13 74.2(4)
O6 C12 C13 C14 12.3(5)
O6 C12 C13 C18 -169.4(3)
C18 C13 C14 C15 0.8(5)
C12 C13 C14 C15 179.1(3)
C13 C14 C15 C16 -1.4(5)
C14 C15 C16 C17 0.8(5)
C15 C16 C17 C18 0.4(5)
C16 C17 C18 C13 -1.0(5)
C14 C13 C18 C17 0.4(5)
C12 C13 C18 C17 -178.0(3)

loop_
_cod_related_entry_id
_cod_related_entry_database
_cod_related_entry_code
1 ChemSpider 30656849
